data_2232992
loop_
_publ_author_name
'Ha, Kwang'

_publ_section_title
;
 <i>cis</i>-Aquabis(di-2-pyridylamine-\k^2^<i>N</i>,<i>N</i>')iodidomanganese(II)
 iodide
;
_journal_coeditor_code WM2558
_journal_issue 12
_journal_name_full 'Acta Crystallographica Section E'
_journal_page_first m1751
_journal_paper_doi 10.1107/S1600536811047349
_journal_volume 67
_journal_year 2011
_chemical_formula_iupac '[Mn I (C10 H9 N3)2 (H2 O)] I'
_chemical_formula_moiety 'C20 H20 I Mn N6 O +, I -'
_chemical_formula_sum 'C20 H20 I2 Mn N6 O'
_chemical_formula_weight 669.16
_chemical_name_systematic
;
<i>cis</i>-Aquabis(di-2-pyridylamine-\k^2^<i>N</i>,<i>N</i>')iodidomanganese(II)
iodide
;
_space_group_IT_number 2
_symmetry_cell_setting triclinic
_symmetry_space_group_name_Hall '-P 1'
_symmetry_space_group_name_H-M 'P -1'
_atom_sites_solution_hydrogens geom
_atom_sites_solution_primary direct
_atom_sites_solution_secondary difmap
_cell_angle_alpha 93.091(6)
_cell_angle_beta 104.402(6)
_cell_angle_gamma 98.262(6)
_cell_formula_units_Z 2
_cell_length_a 8.598(3)
_cell_length_b 10.156(3)
_cell_length_c 13.909(4)
_cell_measurement_reflns_used 2534
_cell_measurement_temperature 200(2)
_cell_measurement_theta_max 25.66
_cell_measurement_theta_min 2.48
_cell_volume 1159.1(6)
_computing_cell_refinement 'SAINT (Bruker, 2000)'
_computing_data_collection 'SMART (Bruker, 2000)'
_computing_data_reduction 'SAINT (Bruker, 2000)'
_computing_molecular_graphics 'ORTEP-3 (Farrugia, 1997) and PLATON (Spek, 2009)'
_computing_publication_material 'SHELXL97 (Sheldrick, 2008)'
_computing_structure_refinement 'SHELXL97 (Sheldrick, 2008)'
_computing_structure_solution 'SHELXS97 (Sheldrick, 2008)'
_diffrn_ambient_temperature 200(2)
_diffrn_measured_fraction_theta_full 0.984
_diffrn_measured_fraction_theta_max 0.984
_diffrn_measurement_device_type 'Bruker SMART 1000 CCD'
_diffrn_measurement_method '\f and \w scans'
_diffrn_radiation_monochromator graphite
_diffrn_radiation_source 'fine-focus sealed tube'
_diffrn_radiation_type MoK\a
_diffrn_radiation_wavelength 0.71073
_diffrn_reflns_av_R_equivalents 0.0408
_diffrn_reflns_av_sigmaI/netI 0.0801
_diffrn_reflns_limit_h_max 10
_diffrn_reflns_limit_h_min -9
_diffrn_reflns_limit_k_max 12
_diffrn_reflns_limit_k_min -12
_diffrn_reflns_limit_l_max 15
_diffrn_reflns_limit_l_min -17
_diffrn_reflns_number 7310
_diffrn_reflns_theta_full 26.04
_diffrn_reflns_theta_max 26.04
_diffrn_reflns_theta_min 2.04
_diffrn_standards_decay_% 0
_diffrn_standards_interval_count 0
_diffrn_standards_interval_time 0
_diffrn_standards_number 0
_exptl_absorpt_coefficient_mu 3.257
_exptl_absorpt_correction_T_max 1.000000
_exptl_absorpt_correction_T_min 0.725273
_exptl_absorpt_correction_type multi-scan
_exptl_absorpt_process_details '(SADABS; Bruker, 2000)'
_exptl_crystal_colour colorless
_exptl_crystal_density_diffrn 1.917
_exptl_crystal_density_method 'not measured'
_exptl_crystal_description block
_exptl_crystal_F_000 642
_exptl_crystal_size_max 0.28
_exptl_crystal_size_mid 0.23
_exptl_crystal_size_min 0.19
_refine_diff_density_max 1.011
_refine_diff_density_min -1.132
_refine_ls_extinction_method none
_refine_ls_goodness_of_fit_ref 1.059
_refine_ls_hydrogen_treatment constr
_refine_ls_matrix_type full
_refine_ls_number_parameters 271
_refine_ls_number_reflns 4509
_refine_ls_number_restraints 0
_refine_ls_restrained_S_all 1.059
_refine_ls_R_factor_all 0.0834
_refine_ls_R_factor_gt 0.0499
_refine_ls_shift/su_max 0.000
_refine_ls_shift/su_mean 0.000
_refine_ls_structure_factor_coef Fsqd
_refine_ls_weighting_details 'calc w=1/[\s^2^(Fo^2^)+(0.0448P)^2^+2.3714P] where P=(Fo^2^+2Fc^2^)/3'
_refine_ls_weighting_scheme calc
_refine_ls_wR_factor_gt 0.1055
_refine_ls_wR_factor_ref 0.1340
_reflns_number_gt 3069
_reflns_number_total 4509
_reflns_threshold_expression I>2sigma(I)
_cod_data_source_file wm2558.cif
_cod_data_source_block I
_cod_original_cell_volume 1159.0(6)
_cod_database_code 2232992
_cod_database_fobs_code 2232992

loop_
_symmetry_equiv_pos_as_xyz
'x, y, z'
'-x, -y, -z'

loop_
_atom_site_type_symbol
_atom_site_label
_atom_site_fract_x
_atom_site_fract_y
_atom_site_fract_z
_atom_site_U_iso_or_equiv
_atom_site_adp_type
_atom_site_calc_flag
_atom_site_refinement_flags
_atom_site_occupancy
_atom_site_symmetry_multiplicity
Mn Mn1 0.92450(15) 0.83226(11) 0.17727(9) 0.0334(3) Uani d . 1 1
I I1 0.70020(7) 0.84510(6) -0.01259(4) 0.0439(2) Uani d . 1 1
O O1 1.0782(8) 1.0190(6) 0.1727(5) 0.0597(19) Uani d . 1 1
H H1A 1.1370 1.0566 0.2276 0.090 Uiso d R 1 1
H H1B 1.1097 1.0741 0.1359 0.090 Uiso d R 1 1
N N1 1.0972(8) 0.8255(6) 0.3329(5) 0.0330(15) Uani d . 1 1
N N2 0.8918(8) 0.8161(7) 0.4170(5) 0.0399(17) Uani d . 1 1
H H2N 0.8627 0.7822 0.4712 0.060 Uiso d R 1 1
N N3 0.7974(8) 0.9327(6) 0.2754(5) 0.0362(16) Uani d . 1 1
N N4 1.0645(8) 0.7020(6) 0.1115(5) 0.0320(15) Uani d . 1 1
N N5 1.0185(8) 0.5213(6) 0.2056(5) 0.0348(16) Uani d . 1 1
H H5N 1.0725 0.4583 0.2387 0.052 Uiso d R 1 1
N N6 0.7948(8) 0.6322(6) 0.1996(5) 0.0318(15) Uani d . 1 1
C C1 1.2452(10) 0.7983(8) 0.3321(6) 0.040(2) Uani d . 1 1
H H1 1.2943 0.8345 0.2831 0.048 Uiso calc R 1 1
C C2 1.3298(11) 0.7210(10) 0.3981(7) 0.051(3) Uani d . 1 1
H H2 1.4363 0.7076 0.3966 0.061 Uiso calc R 1 1
C C3 1.2553(12) 0.6636(9) 0.4664(7) 0.048(2) Uani d . 1 1
H H3 1.3062 0.6038 0.5094 0.057 Uiso calc R 1 1
C C4 1.1086(11) 0.6936(8) 0.4715(6) 0.040(2) Uani d . 1 1
H H4 1.0567 0.6577 0.5194 0.048 Uiso calc R 1 1
C C5 1.0354(10) 0.7785(8) 0.4046(6) 0.0348(19) Uani d . 1 1
C C6 0.7953(9) 0.9056(7) 0.3694(6) 0.0304(18) Uani d . 1 1
C C7 0.6994(10) 0.9603(8) 0.4199(6) 0.0371(19) Uani d . 1 1
H H7 0.7061 0.9430 0.4872 0.045 Uiso calc R 1 1
C C8 0.5937(10) 1.0399(8) 0.3740(7) 0.040(2) Uani d . 1 1
H H8 0.5243 1.0762 0.4082 0.048 Uiso calc R 1 1
C C9 0.5890(11) 1.0668(8) 0.2771(6) 0.042(2) Uani d . 1 1
H H9 0.5148 1.1198 0.2424 0.051 Uiso calc R 1 1
C C10 0.6939(11) 1.0151(8) 0.2330(6) 0.042(2) Uani d . 1 1
H H10 0.6950 1.0382 0.1679 0.050 Uiso calc R 1 1
C C11 1.1421(10) 0.7549(9) 0.0432(6) 0.038(2) Uani d . 1 1
H H11 1.1232 0.8405 0.0232 0.046 Uiso calc R 1 1
C C12 1.2430(10) 0.6932(10) 0.0028(6) 0.046(2) Uani d . 1 1
H H12 1.2942 0.7343 -0.0436 0.055 Uiso calc R 1 1
C C13 1.2698(10) 0.5664(10) 0.0317(6) 0.046(2) Uani d . 1 1
H H13 1.3415 0.5209 0.0055 0.055 Uiso calc R 1 1
C C14 1.1937(10) 0.5088(9) 0.0966(6) 0.041(2) Uani d . 1 1
H H14 1.2095 0.4222 0.1155 0.050 Uiso calc R 1 1
C C15 1.0906(9) 0.5798(7) 0.1355(6) 0.0314(18) Uani d . 1 1
C C16 0.8692(9) 0.5266(7) 0.2229(6) 0.0303(18) Uani d . 1 1
C C17 0.7977(11) 0.4190(8) 0.2649(6) 0.042(2) Uani d . 1 1
H H17 0.8529 0.3454 0.2814 0.050 Uiso calc R 1 1
C C18 0.6502(12) 0.4210(8) 0.2814(6) 0.046(2) Uani d . 1 1
H H18 0.6030 0.3504 0.3125 0.055 Uiso calc R 1 1
C C19 0.5665(10) 0.5270(8) 0.2529(6) 0.038(2) Uani d . 1 1
H H19 0.4609 0.5288 0.2620 0.046 Uiso calc R 1 1
C C20 0.6419(9) 0.6271(8) 0.2117(6) 0.0312(18) Uani d . 1 1
H H20 0.5845 0.6979 0.1900 0.037 Uiso calc R 1 1
I I2 0.23491(7) 0.28327(5) 0.35974(4) 0.03842(18) Uani d . 1 1

loop_
_atom_site_aniso_label
_atom_site_aniso_U_11
_atom_site_aniso_U_22
_atom_site_aniso_U_33
_atom_site_aniso_U_12
_atom_site_aniso_U_13
_atom_site_aniso_U_23
Mn1 0.0398(7) 0.0302(6) 0.0334(7) 0.0067(6) 0.0144(6) 0.0048(5)
I1 0.0482(4) 0.0497(4) 0.0375(3) 0.0134(3) 0.0131(3) 0.0129(3)
O1 0.084(5) 0.040(3) 0.054(4) -0.021(3) 0.034(4) -0.003(3)
N1 0.034(4) 0.031(4) 0.033(4) -0.001(3) 0.012(3) 0.000(3)
N2 0.043(4) 0.047(4) 0.036(4) 0.015(3) 0.016(3) 0.011(3)
N3 0.045(4) 0.031(4) 0.040(4) 0.017(3) 0.018(3) 0.002(3)
N4 0.030(4) 0.026(3) 0.042(4) 0.003(3) 0.014(3) -0.001(3)
N5 0.034(4) 0.033(4) 0.042(4) 0.013(3) 0.013(3) 0.011(3)
N6 0.035(4) 0.028(3) 0.029(4) 0.002(3) 0.005(3) 0.005(3)
C1 0.031(5) 0.051(5) 0.032(5) -0.003(4) 0.008(4) -0.017(4)
C2 0.032(5) 0.064(6) 0.051(6) 0.013(5) 0.003(4) -0.014(5)
C3 0.057(6) 0.048(5) 0.037(5) 0.021(5) 0.002(5) -0.003(4)
C4 0.054(6) 0.030(4) 0.033(5) 0.002(4) 0.009(4) 0.001(4)
C5 0.032(5) 0.031(4) 0.037(5) 0.003(4) 0.004(4) -0.004(4)
C6 0.031(4) 0.019(4) 0.040(5) -0.002(3) 0.009(4) 0.005(3)
C7 0.039(5) 0.036(5) 0.039(5) 0.005(4) 0.018(4) -0.002(4)
C8 0.037(5) 0.031(4) 0.055(6) 0.010(4) 0.015(4) -0.005(4)
C9 0.056(6) 0.030(4) 0.043(5) 0.018(4) 0.011(4) 0.008(4)
C10 0.053(6) 0.039(5) 0.038(5) 0.011(4) 0.019(4) 0.005(4)
C11 0.031(5) 0.047(5) 0.041(5) 0.006(4) 0.015(4) 0.005(4)
C12 0.036(5) 0.070(6) 0.034(5) 0.000(5) 0.015(4) 0.005(5)
C13 0.027(5) 0.073(7) 0.040(5) 0.016(4) 0.011(4) -0.008(5)
C14 0.033(5) 0.047(5) 0.039(5) 0.011(4) -0.001(4) -0.011(4)
C15 0.019(4) 0.031(4) 0.036(4) -0.003(3) 0.000(3) -0.011(4)
C16 0.035(4) 0.023(4) 0.029(4) 0.001(3) 0.002(3) 0.002(3)
C17 0.042(5) 0.032(4) 0.051(5) 0.013(4) 0.007(4) 0.005(4)
C18 0.062(6) 0.034(5) 0.040(5) -0.006(4) 0.017(5) 0.006(4)
C19 0.038(5) 0.035(5) 0.042(5) 0.004(4) 0.014(4) -0.002(4)
C20 0.025(4) 0.038(4) 0.034(4) 0.014(4) 0.007(3) 0.003(4)
I2 0.0426(3) 0.0392(3) 0.0373(3) 0.0124(3) 0.0130(2) 0.0094(2)

loop_
_atom_type_symbol
_atom_type_description
_atom_type_scat_dispersion_real
_atom_type_scat_dispersion_imag
_atom_type_scat_source
C C 0.0033 0.0016 'International Tables Vol C Tables 4.2.6.8 and 6.1.1.4'
H H 0.0000 0.0000 'International Tables Vol C Tables 4.2.6.8 and 6.1.1.4'
I I -0.4742 1.8119 'International Tables Vol C Tables 4.2.6.8 and 6.1.1.4'
Mn Mn 0.3368 0.7283 'International Tables Vol C Tables 4.2.6.8 and 6.1.1.4'
N N 0.0061 0.0033 'International Tables Vol C Tables 4.2.6.8 and 6.1.1.4'
O O 0.0106 0.0060 'International Tables Vol C Tables 4.2.6.8 and 6.1.1.4'

loop_
_geom_angle_atom_site_label_1
_geom_angle_atom_site_label_2
_geom_angle_atom_site_label_3
_geom_angle
_geom_angle_publ_flag
O1 Mn1 N4 96.3(2) ?
O1 Mn1 N3 91.1(2) ?
N4 Mn1 N3 165.7(2) ?
O1 Mn1 N6 171.7(2) ?
N4 Mn1 N6 81.0(2) y
N3 Mn1 N6 89.9(2) ?
O1 Mn1 N1 85.5(2) ?
N4 Mn1 N1 89.6(2) ?
N3 Mn1 N1 78.8(2) y
N6 Mn1 N1 86.7(2) ?
O1 Mn1 I1 94.82(18) ?
N4 Mn1 I1 92.68(17) ?
N3 Mn1 I1 98.81(18) ?
N6 Mn1 I1 93.11(16) ?
N1 Mn1 I1 177.61(17) ?
Mn1 O1 H1A 116.6 ?
Mn1 O1 H1B 145.6 ?
H1A O1 H1B 97.7 ?
C5 N1 C1 116.5(7) ?
C5 N1 Mn1 118.9(5) ?
C1 N1 Mn1 114.9(5) ?
C5 N2 C6 131.9(7) ?
C5 N2 H2N 112.5 ?
C6 N2 H2N 115.2 ?
C6 N3 C10 115.7(7) ?
C6 N3 Mn1 126.3(5) ?
C10 N3 Mn1 117.4(5) ?
C15 N4 C11 115.9(7) ?
C15 N4 Mn1 126.9(5) ?
C11 N4 Mn1 117.1(5) ?
C16 N5 C15 130.6(6) ?
C16 N5 H5N 114.2 ?
C15 N5 H5N 114.4 ?
C16 N6 C20 117.4(7) ?
C16 N6 Mn1 123.8(5) ?
C20 N6 Mn1 117.2(5) ?
N1 C1 C2 123.8(8) ?
N1 C1 H1 118.1 ?
C2 C1 H1 118.1 ?
C1 C2 C3 118.1(9) ?
C1 C2 H2 121.0 ?
C3 C2 H2 121.0 ?
C4 C3 C2 119.2(8) ?
C4 C3 H3 120.4 ?
C2 C3 H3 120.4 ?
C3 C4 C5 118.5(8) ?
C3 C4 H4 120.8 ?
C5 C4 H4 120.8 ?
N1 C5 N2 119.4(7) ?
N1 C5 C4 123.5(8) ?
N2 C5 C4 117.1(8) ?
N3 C6 C7 122.5(7) ?
N3 C6 N2 119.7(7) ?
C7 C6 N2 117.8(7) ?
C6 C7 C8 120.1(8) ?
C6 C7 H7 120.0 ?
C8 C7 H7 120.0 ?
C7 C8 C9 119.0(8) ?
C7 C8 H8 120.5 ?
C9 C8 H8 120.5 ?
C10 C9 C8 117.8(8) ?
C10 C9 H9 121.1 ?
C8 C9 H9 121.1 ?
C9 C10 N3 124.7(8) ?
C9 C10 H10 117.6 ?
N3 C10 H10 117.6 ?
C12 C11 N4 124.4(8) ?
C12 C11 H11 117.8 ?
N4 C11 H11 117.8 ?
C11 C12 C13 117.8(8) ?
C11 C12 H12 121.1 ?
C13 C12 H12 121.1 ?
C14 C13 C12 120.1(8) ?
C14 C13 H13 119.9 ?
C12 C13 H13 119.9 ?
C13 C14 C15 118.6(8) ?
C13 C14 H14 120.7 ?
C15 C14 H14 120.7 ?
N4 C15 N5 119.0(7) ?
N4 C15 C14 123.1(8) ?
N5 C15 C14 117.8(7) ?
N6 C16 N5 120.3(7) ?
N6 C16 C17 121.6(8) ?
N5 C16 C17 118.2(7) ?
C18 C17 C16 119.3(8) ?
C18 C17 H17 120.3 ?
C16 C17 H17 120.3 ?
C17 C18 C19 120.1(8) ?
C17 C18 H18 120.0 ?
C19 C18 H18 120.0 ?
C20 C19 C18 117.5(8) ?
C20 C19 H19 121.3 ?
C18 C19 H19 121.3 ?
C19 C20 N6 124.0(7) ?
C19 C20 H20 118.0 ?
N6 C20 H20 118.0 ?

loop_
_geom_bond_atom_site_label_1
_geom_bond_atom_site_label_2
_geom_bond_distance
_geom_bond_publ_flag
Mn1 O1 2.164(6) y
Mn1 N4 2.215(6) y
Mn1 N3 2.238(6) y
Mn1 N6 2.249(6) y
Mn1 N1 2.312(6) y
Mn1 I1 2.8785(15) y
O1 H1A 0.8400 ?
O1 H1B 0.8400 ?
N1 C5 1.321(10) ?
N1 C1 1.343(9) ?
N2 C5 1.391(10) ?
N2 C6 1.401(9) ?
N2 H2N 0.9200 ?
N3 C6 1.355(10) ?
N3 C10 1.359(10) ?
N4 C15 1.338(10) ?
N4 C11 1.381(10) ?
N5 C16 1.371(10) ?
N5 C15 1.395(10) ?
N5 H5N 0.9200 ?
N6 C16 1.339(9) ?
N6 C20 1.361(9) ?
C1 C2 1.378(12) ?
C1 H1 0.9500 ?
C2 C3 1.382(13) ?
C2 H2 0.9500 ?
C3 C4 1.358(12) ?
C3 H3 0.9500 ?
C4 C5 1.399(11) ?
C4 H4 0.9500 ?
C6 C7 1.364(10) ?
C7 C8 1.366(11) ?
C7 H7 0.9500 ?
C8 C9 1.383(12) ?
C8 H8 0.9500 ?
C9 C10 1.356(11) ?
C9 H9 0.9500 ?
C10 H10 0.9500 ?
C11 C12 1.349(11) ?
C11 H11 0.9500 ?
C12 C13 1.403(13) ?
C12 H12 0.9500 ?
C13 C14 1.351(12) ?
C13 H13 0.9500 ?
C14 C15 1.407(11) ?
C14 H14 0.9500 ?
C16 C17 1.403(11) ?
C17 C18 1.347(12) ?
C17 H17 0.9500 ?
C18 C19 1.401(11) ?
C18 H18 0.9500 ?
C19 C20 1.356(11) ?
C19 H19 0.9500 ?
C20 H20 0.9500 ?

loop_
_geom_hbond_atom_site_label_D
_geom_hbond_atom_site_label_H
_geom_hbond_atom_site_label_A
_geom_hbond_site_symmetry_A
_geom_hbond_distance_DH
_geom_hbond_distance_HA
_geom_hbond_distance_DA
_geom_hbond_angle_DHA
O1 H1A I2 1_665 0.84 2.76 3.500(6) 148.3
O1 H1B I1 2_775 0.84 2.73 3.490(6) 151.5
N2 H2N I2 2_666 0.92 2.77 3.681(7) 171.7
N5 H5N I2 1_655 0.92 2.80 3.710(6) 173.3

loop_
_geom_torsion_atom_site_label_1
_geom_torsion_atom_site_label_2
_geom_torsion_atom_site_label_3
_geom_torsion_atom_site_label_4
_geom_torsion
O1 Mn1 N1 C5 142.6(6)
N4 Mn1 N1 C5 -121.0(6)
N3 Mn1 N1 C5 50.6(6)
N6 Mn1 N1 C5 -40.0(6)
O1 Mn1 N1 C1 -72.4(6)
N4 Mn1 N1 C1 23.9(6)
N3 Mn1 N1 C1 -164.5(6)
N6 Mn1 N1 C1 105.0(6)
O1 Mn1 N3 C6 -117.8(6)
N4 Mn1 N3 C6 3.7(14)
N6 Mn1 N3 C6 54.0(6)
N1 Mn1 N3 C6 -32.6(6)
I1 Mn1 N3 C6 147.1(6)
O1 Mn1 N3 C10 72.1(6)
N4 Mn1 N3 C10 -166.3(8)
N6 Mn1 N3 C10 -116.1(6)
N1 Mn1 N3 C10 157.3(6)
I1 Mn1 N3 C10 -22.9(6)
O1 Mn1 N4 C15 143.8(6)
N3 Mn1 N4 C15 22.8(14)
N6 Mn1 N4 C15 -28.3(6)
N1 Mn1 N4 C15 58.4(6)
I1 Mn1 N4 C15 -121.0(6)
O1 Mn1 N4 C11 -31.7(6)
N3 Mn1 N4 C11 -152.7(9)
N6 Mn1 N4 C11 156.2(6)
N1 Mn1 N4 C11 -117.1(6)
I1 Mn1 N4 C11 63.4(5)
N4 Mn1 N6 C16 36.5(6)
N3 Mn1 N6 C16 -132.5(6)
N1 Mn1 N6 C16 -53.7(6)
I1 Mn1 N6 C16 128.7(6)
N4 Mn1 N6 C20 -158.5(6)
N3 Mn1 N6 C20 32.5(5)
N1 Mn1 N6 C20 111.3(5)
I1 Mn1 N6 C20 -66.3(5)
C5 N1 C1 C2 2.9(11)
Mn1 N1 C1 C2 -142.9(7)
N1 C1 C2 C3 2.8(12)
C1 C2 C3 C4 -5.2(13)
C2 C3 C4 C5 2.1(12)
C1 N1 C5 N2 172.5(6)
Mn1 N1 C5 N2 -43.2(9)
C1 N1 C5 C4 -6.3(11)
Mn1 N1 C5 C4 138.1(6)
C6 N2 C5 N1 -4.3(12)
C6 N2 C5 C4 174.6(7)
C3 C4 C5 N1 3.9(12)
C3 C4 C5 N2 -174.9(7)
C10 N3 C6 C7 -1.9(11)
Mn1 N3 C6 C7 -172.1(6)
C10 N3 C6 N2 176.7(7)
Mn1 N3 C6 N2 6.5(10)
C5 N2 C6 N3 26.0(12)
C5 N2 C6 C7 -155.4(8)
N3 C6 C7 C8 3.7(12)
N2 C6 C7 C8 -174.9(7)
C6 C7 C8 C9 -1.8(12)
C7 C8 C9 C10 -1.7(12)
C8 C9 C10 N3 3.7(13)
C6 N3 C10 C9 -1.9(12)
Mn1 N3 C10 C9 169.2(7)
C15 N4 C11 C12 -1.9(12)
Mn1 N4 C11 C12 174.1(7)
N4 C11 C12 C13 0.6(13)
C11 C12 C13 C14 1.1(13)
C12 C13 C14 C15 -1.2(12)
C11 N4 C15 N5 178.8(7)
Mn1 N4 C15 N5 3.2(10)
C11 N4 C15 C14 1.6(11)
Mn1 N4 C15 C14 -173.9(5)
C16 N5 C15 N4 36.6(11)
C16 N5 C15 C14 -146.2(8)
C13 C14 C15 N4 -0.2(12)
C13 C14 C15 N5 -177.3(7)
C20 N6 C16 N5 175.3(7)
Mn1 N6 C16 N5 -19.7(9)
C20 N6 C16 C17 -4.4(10)
Mn1 N6 C16 C17 160.5(6)
C15 N5 C16 N6 -27.0(12)
C15 N5 C16 C17 152.7(8)
N6 C16 C17 C18 0.6(12)
N5 C16 C17 C18 -179.2(8)
C16 C17 C18 C19 2.7(12)
C17 C18 C19 C20 -2.0(12)
C18 C19 C20 N6 -2.1(12)
C16 N6 C20 C19 5.3(11)
Mn1 N6 C20 C19 -160.7(6)
